data_4346956
loop_
_publ_author_name
'Lu, Ying-Bing'
'Jiang, Xiao-Ming'
'Zhu, Shui-Dong'
'Du, Zi-Yi'
'Liu, Cai-Ming'
'Xie, Yong-Rong'
'Liu, Liang-Xian'

_publ_section_title
;
 Anion Effects on Lanthanide(III) Tetrazole-1-acetate Dinuclear Complexes
 Showing Slow Magnetic Relaxation and Photofluorescent Emission.
;
_journal_issue 8
_journal_name_full 'Inorganic chemistry'
_journal_page_first 3738
_journal_page_last 3749
_journal_paper_doi 10.1021/acs.inorgchem.5b02432
_journal_volume 55
_journal_year 2016
_chemical_formula_moiety Gd2(C3H3N4O2)4(NO3)2(C10N2H8)2
_chemical_formula_sum 'C32 H28 Gd2 N22 O14'
_chemical_formula_weight 1259.26
_chemical_melting_point ?
_chemical_name_common Gd2(C3H3N4O2)4(NO3)2(C10N2H8)2
_chemical_name_systematic
; 
 'Gd2(C3H3N4O2)4(NO3)2(C10N2)2' 
;
_space_group_IT_number 14
_space_group_name_Hall '-P 2ybc'
_space_group_name_H-M_alt 'P 1 21/c 1'
_symmetry_cell_setting monoclinic
_symmetry_space_group_name_H-M 'P 1 21/c 1'
_atom_sites_solution_hydrogens geom
_atom_sites_solution_primary direct
_atom_sites_solution_secondary difmap
_audit_creation_method SHELXL-97
_cell_angle_alpha 90.00
_cell_angle_beta 108.7780(10)
_cell_angle_gamma 90.00
_cell_formula_units_Z 2
_cell_length_a 9.5016(2)
_cell_length_b 20.2306(4)
_cell_length_c 11.9949(2)
_cell_measurement_temperature 296(2)
_cell_volume 2182.97(7)
_computing_cell_refinement 'Bruker SMART'
_computing_data_collection 'Bruker SMART'
_computing_data_reduction 'Bruker SMART'
_computing_molecular_graphics 'Bruker SHELXTL'
_computing_publication_material 'Bruker SHELXTL'
_computing_structure_refinement 'SHELXL-97 (Sheldrick, 1997)'
_computing_structure_solution 'SHELXS-97 (Sheldrick, 1990)'
_diffrn_ambient_temperature 296(2)
_diffrn_measured_fraction_theta_full 0.998
_diffrn_measured_fraction_theta_max 0.998
_diffrn_measurement_device_type 'CCD area detector'
_diffrn_measurement_method 'phi and omega scans'
_diffrn_radiation_monochromator graphite
_diffrn_radiation_source 'fine-focus sealed tube'
_diffrn_radiation_type MoK\a
_diffrn_radiation_wavelength 0.71073
_diffrn_reflns_av_R_equivalents 0.0571
_diffrn_reflns_av_sigmaI/netI 0.0663
_diffrn_reflns_limit_h_max 11
_diffrn_reflns_limit_h_min -11
_diffrn_reflns_limit_k_max 24
_diffrn_reflns_limit_k_min -24
_diffrn_reflns_limit_l_max 14
_diffrn_reflns_limit_l_min -14
_diffrn_reflns_number 17273
_diffrn_reflns_theta_full 25.50
_diffrn_reflns_theta_max 25.50
_diffrn_reflns_theta_min 2.01
_exptl_absorpt_coefficient_mu 3.103
_exptl_absorpt_correction_T_max 0.7459
_exptl_absorpt_correction_T_min 0.3147
_exptl_absorpt_correction_type multi-scan
_exptl_absorpt_process_details 'SADABS (Bruker, 2008)'
_exptl_crystal_colour 'pale yellow'
_exptl_crystal_density_diffrn 1.897
_exptl_crystal_density_meas ?
_exptl_crystal_density_method 'not measured'
_exptl_crystal_description blanket
_exptl_crystal_F_000 1204
_exptl_crystal_size_max 0.20
_exptl_crystal_size_mid 0.18
_exptl_crystal_size_min 0.12
_refine_diff_density_max 0.498
_refine_diff_density_min -0.541
_refine_diff_density_rms '0.122 complex 4'
_refine_ls_extinction_method none
_refine_ls_goodness_of_fit_ref 0.963
_refine_ls_hydrogen_treatment constr
_refine_ls_matrix_type full
_refine_ls_number_parameters 316
_refine_ls_number_reflns 4062
_refine_ls_number_restraints 0
_refine_ls_restrained_S_all 0.963
_refine_ls_R_factor_all 0.0596
_refine_ls_R_factor_gt 0.0368
_refine_ls_shift/su_max 0.009
_refine_ls_shift/su_mean 0.001
_refine_ls_structure_factor_coef Fsqd
_refine_ls_weighting_details 'calc w=1/[\s^2^(Fo^2^)+(0.0230P)^2^+0.0000P] where P=(Fo^2^+2Fc^2^)/3'
_refine_ls_weighting_scheme calc
_refine_ls_wR_factor_gt 0.0565
_refine_ls_wR_factor_ref 0.0636
_reflns_number_gt 3039
_reflns_number_total 4062
_reflns_threshold_expression >2sigma(I)
_cod_data_source_file ic5b02432_si_002.cif
_cod_data_source_block 14
_cod_depositor_comments
;
The following automatic conversions were performed:

data item '_chemical_melting_point' value 'not measured' was changed
to '?' -- the value is undefined or not given.

data item '_exptl_absorpt_correction_type' value 'Multi-scan' was
changed to 'multi-scan' in accordance with the
/home/saulius/struct/COD-crude-data/automatic-downloads/DataCite-retrospective/ACS/depositions/lib/dictionaries/cif_core.dic
dictionary named 'cif_core.dic' version 2.4.2 last updated on
2011-04-26.

data item '_exptl_crystal_density_meas' value 'not measured' was
changed to '?' -- the value is perceived as not measured.

Automatic conversion script
Id: cif_fix_values 6909 2019-04-08 15:41:33Z antanas 
;
_cod_original_sg_symbol_H-M P2(1)/c
_cod_database_code 4346956

loop_
_symmetry_equiv_pos_as_xyz
'x, y, z'
'-x, y+1/2, -z+1/2'
'-x, -y, -z'
'x, -y-1/2, z-1/2'

loop_
_atom_site_label
_atom_site_type_symbol
_atom_site_fract_x
_atom_site_fract_y
_atom_site_fract_z
_atom_site_U_iso_or_equiv
_atom_site_adp_type
_atom_site_occupancy
_atom_site_symmetry_multiplicity
_atom_site_calc_flag
_atom_site_refinement_flags
Gd1 Gd 0.135718(12) 0.489634(5) 0.665945(9) 0.02604(3) Uani 1 1 d .
O1 O 0.06702(16) 0.43292(7) 0.48620(12) 0.0369(5) Uani 1 1 d .
N1 N -0.0145(2) 0.27367(9) 0.34606(17) 0.0440(7) Uani 1 1 d .
N2 N -0.1556(2) 0.25400(12) 0.3231(2) 0.0807(10) Uani 1 1 d .
O2 O -0.04165(15) 0.40309(7) 0.30186(12) 0.0361(5) Uani 1 1 d .
C2 C 0.0534(3) 0.31769(11) 0.44483(19) 0.0381(8) Uani 1 1 d .
H2A H 0.1595 0.3095 0.4750 0.046 Uiso 1 1 calc R
H2B H 0.0121 0.3089 0.5075 0.046 Uiso 1 1 calc R
N3 N -0.1901(3) 0.22450(12) 0.2222(2) 0.0972(11) Uani 1 1 d .
C3 C 0.0257(2) 0.38904(11) 0.40682(19) 0.0299(7) Uani 1 1 d .
N4 N -0.0764(3) 0.22518(12) 0.1790(2) 0.0850(10) Uani 1 1 d .
O3 O -0.24218(15) 0.44851(7) 0.45384(12) 0.0328(5) Uani 1 1 d .
O4 O -0.10516(15) 0.45420(8) 0.64592(12) 0.0361(5) Uani 1 1 d .
N5 N -0.46446(17) 0.38366(9) 0.50801(15) 0.0312(6) Uani 1 1 d .
C1 C 0.0297(3) 0.25581(13) 0.2575(2) 0.0635(11) Uani 1 1 d .
H1A H 0.1236 0.2640 0.2519 0.076 Uiso 1 1 calc R
O5 O 0.19944(17) 0.36938(8) 0.71265(14) 0.0501(6) Uani 1 1 d .
N6 N -0.5841(2) 0.41295(10) 0.43447(17) 0.0472(7) Uani 1 1 d .
C5 C -0.3519(2) 0.41915(11) 0.59879(18) 0.0320(7) Uani 1 1 d .
H5A H -0.3146 0.3908 0.6672 0.038 Uiso 1 1 calc R
H5B H -0.3974 0.4574 0.6221 0.038 Uiso 1 1 calc R
O6 O 0.37199(16) 0.43269(8) 0.69523(14) 0.0457(6) Uani 1 1 d .
N7 N -0.6612(2) 0.36678(11) 0.36757(18) 0.0525(8) Uani 1 1 d .
C6 C -0.2219(2) 0.44209(10) 0.56082(19) 0.0280(7) Uani 1 1 d .
O7 O 0.40478(19) 0.32645(9) 0.70464(16) 0.0720(7) Uani 1 1 d .
N8 N -0.5933(2) 0.30787(11) 0.3961(2) 0.0650(9) Uani 1 1 d .
N9 N 0.3280(2) 0.37441(10) 0.70419(16) 0.0445(7) Uani 1 1 d .
C4 C -0.4713(3) 0.32062(13) 0.4831(2) 0.0601(11) Uani 1 1 d .
H4A H -0.4003 0.2894 0.5213 0.072 Uiso 1 1 calc R
N11 N 0.33077(18) 0.55670(10) 0.82585(15) 0.0377(7) Uani 1 1 d .
C11 C 0.4102(3) 0.60392(12) 0.7957(2) 0.0484(9) Uani 1 1 d .
H11A H 0.4075 0.6060 0.7176 0.058 Uiso 1 1 calc R
N12 N 0.15154(19) 0.46818(10) 0.87857(15) 0.0378(6) Uani 1 1 d .
C12 C 0.4961(3) 0.64984(13) 0.8735(2) 0.0572(10) Uani 1 1 d .
H12A H 0.5487 0.6821 0.8481 0.069 Uiso 1 1 calc R
C13 C 0.5017(3) 0.64671(14) 0.9878(2) 0.0595(11) Uani 1 1 d .
H13A H 0.5604 0.6760 1.0432 0.071 Uiso 1 1 calc R
C14 C 0.4182(3) 0.59900(13) 1.0202(2) 0.0597(10) Uani 1 1 d .
H14A H 0.4186 0.5970 1.0977 0.072 Uiso 1 1 calc R
C15 C 0.3349(2) 0.55464(11) 0.93918(19) 0.0379(8) Uani 1 1 d .
C16 C 0.2448(3) 0.50218(11) 0.96891(19) 0.0388(8) Uani 1 1 d .
C17 C 0.2526(3) 0.48820(13) 1.0844(2) 0.0566(10) Uani 1 1 d .
H17A H 0.3181 0.5118 1.1460 0.068 Uiso 1 1 calc R
C18 C 0.1656(3) 0.44044(14) 1.1084(2) 0.0617(10) Uani 1 1 d .
H18A H 0.1703 0.4316 1.1856 0.074 Uiso 1 1 calc R
C19 C 0.0702(3) 0.40543(14) 1.0161(2) 0.0602(10) Uani 1 1 d .
H19A H 0.0087 0.3727 1.0293 0.072 Uiso 1 1 calc R
C20 C 0.0689(3) 0.42061(12) 0.9029(2) 0.0461(9) Uani 1 1 d .
H20A H 0.0069 0.3962 0.8406 0.055 Uiso 1 1 calc R

loop_
_atom_site_aniso_label
_atom_site_aniso_U_11
_atom_site_aniso_U_22
_atom_site_aniso_U_33
_atom_site_aniso_U_23
_atom_site_aniso_U_13
_atom_site_aniso_U_12
Gd1 0.02522(5) 0.03209(7) 0.01894(5) -0.00193(5) 0.00448(4) -0.00318(6)
O1 0.0431(9) 0.0342(9) 0.0321(9) -0.0138(7) 0.0104(7) -0.0045(8)
N1 0.0371(11) 0.0256(11) 0.0581(14) -0.0105(10) -0.0002(11) -0.0032(9)
N2 0.0518(14) 0.0798(18) 0.1002(19) -0.0365(15) 0.0102(14) -0.0218(13)
O2 0.0375(9) 0.0426(10) 0.0239(8) -0.0035(7) 0.0038(7) 0.0016(8)
C2 0.0382(13) 0.0372(15) 0.0337(14) -0.0018(12) 0.0043(11) -0.0058(12)
N3 0.0650(17) 0.0893(19) 0.108(2) -0.0594(16) -0.0126(16) -0.0103(15)
C3 0.0286(11) 0.0328(14) 0.0317(13) -0.0069(11) 0.0146(10) -0.0004(10)
N4 0.0876(18) 0.0730(17) 0.0690(17) -0.0386(14) -0.0103(15) 0.0142(15)
O3 0.0336(8) 0.0426(10) 0.0217(8) -0.0021(7) 0.0082(7) -0.0148(7)
O4 0.0282(8) 0.0533(10) 0.0239(8) 0.0006(8) 0.0044(7) -0.0101(8)
N5 0.0245(10) 0.0318(11) 0.0330(11) 0.0016(9) 0.0033(9) -0.0081(8)
C1 0.073(2) 0.0588(19) 0.0537(17) -0.0289(15) 0.0132(16) 0.0034(16)
O5 0.0532(10) 0.0462(11) 0.0565(11) 0.0068(9) 0.0256(8) 0.0037(9)
N6 0.0266(11) 0.0596(14) 0.0454(13) 0.0085(11) -0.0025(10) 0.0045(10)
C5 0.0285(12) 0.0371(14) 0.0267(13) 0.0060(11) 0.0037(10) -0.0025(11)
O6 0.0387(9) 0.0434(11) 0.0547(10) 0.0061(8) 0.0147(8) 0.0018(8)
N7 0.0345(12) 0.0704(15) 0.0423(13) 0.0018(12) -0.0021(10) -0.0107(11)
C6 0.0316(12) 0.0237(13) 0.0291(12) -0.0009(10) 0.0103(10) -0.0059(10)
O7 0.0833(12) 0.0535(12) 0.0849(13) 0.0191(10) 0.0349(11) 0.0337(10)
N8 0.0537(14) 0.0606(16) 0.0606(15) -0.0069(13) -0.0096(13) -0.0151(12)
N9 0.0484(12) 0.0562(14) 0.0246(11) 0.0018(10) 0.0058(10) 0.0206(11)
C4 0.0496(17) 0.0358(17) 0.076(2) 0.0027(15) -0.0062(16) -0.0033(14)
N11 0.0307(11) 0.0477(13) 0.0287(11) -0.0109(10) 0.0011(9) -0.0011(9)
C11 0.0422(14) 0.0635(18) 0.0344(14) -0.0128(13) 0.0053(12) -0.0132(14)
N12 0.0387(11) 0.0457(13) 0.0247(10) 0.0037(10) 0.0041(9) -0.0004(10)
C12 0.0478(16) 0.0575(18) 0.0546(17) -0.0139(15) 0.0001(14) -0.0148(14)
C13 0.0581(17) 0.0517(18) 0.0493(17) -0.0198(14) -0.0099(15) 0.0037(14)
C14 0.0760(19) 0.0589(18) 0.0273(15) -0.0126(14) -0.0070(15) 0.0069(16)
C15 0.0399(13) 0.0392(15) 0.0258(13) -0.0015(12) -0.0017(11) 0.0147(12)
C16 0.0445(13) 0.0443(16) 0.0243(12) -0.0010(11) 0.0063(11) 0.0169(12)
C17 0.0698(17) 0.0687(19) 0.0292(14) 0.0067(14) 0.0131(13) 0.0162(15)
C18 0.0796(18) 0.082(2) 0.0260(14) 0.0163(14) 0.0200(13) 0.0295(17)
C19 0.0573(16) 0.076(2) 0.0492(16) 0.0287(15) 0.0203(13) 0.0161(15)
C20 0.0470(14) 0.0551(17) 0.0349(14) 0.0103(13) 0.0113(12) 0.0010(13)

loop_
_atom_type_symbol
_atom_type_description
_atom_type_scat_dispersion_real
_atom_type_scat_dispersion_imag
_atom_type_scat_source
C C 0.0033 0.0016 'International Tables Vol C Tables 4.2.6.8 and 6.1.1.4'
H H 0.0000 0.0000 'International Tables Vol C Tables 4.2.6.8 and 6.1.1.4'
N N 0.0061 0.0033 'International Tables Vol C Tables 4.2.6.8 and 6.1.1.4'
O O 0.0106 0.0060 'International Tables Vol C Tables 4.2.6.8 and 6.1.1.4'
Gd Gd -0.1653 3.9035 'International Tables Vol C Tables 4.2.6.8 and 6.1.1.4'

loop_
_geom_angle_atom_site_label_1
_geom_angle_atom_site_label_2
_geom_angle_atom_site_label_3
_geom_angle
_geom_angle_site_symmetry_1
_geom_angle_site_symmetry_3
O4 Gd1 O1 77.38(5) . .
O4 Gd1 O3 134.16(4) . 3_566
O1 Gd1 O3 75.33(5) . 3_566
O4 Gd1 O2 83.79(5) . 3_566
O1 Gd1 O2 125.26(5) . 3_566
O3 Gd1 O2 82.81(5) 3_566 3_566
O4 Gd1 O6 133.94(5) . .
O1 Gd1 O6 82.67(5) . .
O3 Gd1 O6 77.53(5) 3_566 .
O2 Gd1 O6 140.08(5) 3_566 .
O4 Gd1 O5 83.35(5) . .
O1 Gd1 O5 73.04(5) . .
O3 Gd1 O5 121.71(5) 3_566 .
O2 Gd1 O5 154.28(6) 3_566 .
O6 Gd1 O5 51.03(5) . .
O4 Gd1 N12 77.90(5) . .
O1 Gd1 N12 138.47(6) . .
O3 Gd1 N12 143.23(5) 3_566 .
O2 Gd1 N12 84.19(6) 3_566 .
O6 Gd1 N12 91.17(6) . .
O5 Gd1 N12 71.38(6) . .
O4 Gd1 N11 133.08(6) . .
O1 Gd1 N11 149.55(6) . .
O3 Gd1 N11 80.10(5) 3_566 .
O2 Gd1 N11 67.95(5) 3_566 .
O6 Gd1 N11 74.61(5) . .
O5 Gd1 N11 106.13(5) . .
N12 Gd1 N11 63.13(6) . .
O4 Gd1 O1 69.20(5) . 3_566
O1 Gd1 O1 74.58(5) . 3_566
O3 Gd1 O1 68.43(5) 3_566 3_566
O2 Gd1 O1 50.69(4) 3_566 3_566
O6 Gd1 O1 142.72(5) . 3_566
O5 Gd1 O1 141.24(4) . 3_566
N12 Gd1 O1 125.32(5) . 3_566
N11 Gd1 O1 112.59(5) . 3_566
O4 Gd1 C3 79.73(6) . 3_566
O1 Gd1 C3 100.09(5) . 3_566
O3 Gd1 C3 69.80(6) 3_566 3_566
O2 Gd1 C3 25.44(5) 3_566 3_566
O6 Gd1 C3 145.13(6) . 3_566
O5 Gd1 C3 162.80(5) . 3_566
N12 Gd1 C3 107.66(6) . 3_566
N11 Gd1 C3 87.83(6) . 3_566
O1 Gd1 C3 26.06(5) 3_566 3_566
O4 Gd1 N9 108.39(6) . .
O1 Gd1 N9 74.16(5) . .
O3 Gd1 N9 98.64(6) 3_566 .
O2 Gd1 N9 159.74(5) 3_566 .
O6 Gd1 N9 25.59(5) . .
O5 Gd1 N9 25.67(5) . .
N12 Gd1 N9 82.74(6) . .
N11 Gd1 N9 92.28(5) . .
O1 Gd1 N9 148.34(5) 3_566 .
C3 Gd1 N9 168.25(6) 3_566 .
O4 Gd1 Gd1 68.53(3) . 3_566
O1 Gd1 Gd1 40.30(3) . 3_566
O3 Gd1 Gd1 66.76(3) 3_566 3_566
O2 Gd1 Gd1 84.96(3) 3_566 3_566
O6 Gd1 Gd1 117.34(4) . 3_566
O5 Gd1 Gd1 110.65(3) . 3_566
N12 Gd1 Gd1 145.61(4) . 3_566
N11 Gd1 Gd1 139.59(4) . 3_566
O1 Gd1 Gd1 34.28(3) 3_566 3_566
C3 Gd1 Gd1 59.98(4) 3_566 3_566
N9 Gd1 Gd1 114.31(4) . 3_566
C3 O1 Gd1 164.02(15) . .
C3 O1 Gd1 85.25(11) . 3_566
Gd1 O1 Gd1 105.42(5) . 3_566
C1 N1 N2 108.2(2) . .
C1 N1 C2 130.8(2) . .
N2 N1 C2 120.1(2) . .
N3 N2 N1 105.3(2) . .
C3 O2 Gd1 97.98(13) . 3_566
N1 C2 C3 110.50(17) . .
N1 C2 H2A 109.6 . .
C3 C2 H2A 109.6 . .
N1 C2 H2B 109.6 . .
C3 C2 H2B 109.6 . .
H2A C2 H2B 108.1 . .
N2 N3 N4 111.4(2) . .
O2 C3 O1 122.2(2) . .
O2 C3 C2 120.33(19) . .
O1 C3 C2 117.41(18) . .
O2 C3 Gd1 56.59(11) . 3_566
O1 C3 Gd1 68.69(11) . 3_566
C2 C3 Gd1 158.52(15) . 3_566
C1 N4 N3 105.0(2) . .
C6 O3 Gd1 136.83(13) . 3_566
C6 O4 Gd1 135.85(15) . .
C4 N5 N6 108.26(17) . .
C4 N5 C5 128.80(18) . .
N6 N5 C5 122.93(18) . .
N4 C1 N1 110.1(3) . .
N4 C1 H1A 125.0 . .
N1 C1 H1A 125.0 . .
N9 O5 Gd1 94.23(13) . .
N7 N6 N5 106.36(18) . .
N5 C5 C6 113.63(18) . .
N5 C5 H5A 108.8 . .
C6 C5 H5A 108.8 . .
N5 C5 H5B 108.8 . .
C6 C5 H5B 108.8 . .
H5A C5 H5B 107.7 . .
N9 O6 Gd1 97.93(12) . .
N6 N7 N8 110.61(17) . .
O3 C6 O4 128.1(2) . .
O3 C6 C5 118.11(17) . .
O4 C6 C5 113.77(19) . .
C4 N8 N7 104.9(2) . .
O7 N9 O5 122.1(2) . .
O7 N9 O6 122.0(2) . .
O5 N9 O6 115.84(19) . .
O7 N9 Gd1 171.57(15) . .
O5 N9 Gd1 60.10(11) . .
O6 N9 Gd1 56.48(10) . .
N5 C4 N8 109.9(2) . .
N5 C4 H4A 125.1 . .
N8 C4 H4A 125.1 . .
C11 N11 C15 117.31(19) . .
C11 N11 Gd1 120.49(14) . .
C15 N11 Gd1 120.92(15) . .
N11 C11 C12 124.1(2) . .
N11 C11 H11A 118.0 . .
C12 C11 H11A 118.0 . .
C20 N12 C16 118.3(2) . .
C20 N12 Gd1 119.60(14) . .
C16 N12 Gd1 122.06(16) . .
C13 C12 C11 118.3(3) . .
C13 C12 H12A 120.9 . .
C11 C12 H12A 120.9 . .
C12 C13 C14 118.5(2) . .
C12 C13 H13A 120.7 . .
C14 C13 H13A 120.7 . .
C15 C14 C13 120.7(3) . .
C15 C14 H14A 119.6 . .
C13 C14 H14A 119.6 . .
N11 C15 C14 121.1(2) . .
N11 C15 C16 115.76(19) . .
C14 C15 C16 123.1(2) . .
N12 C16 C17 120.5(2) . .
N12 C16 C15 117.1(2) . .
C17 C16 C15 122.5(2) . .
C18 C17 C16 120.9(2) . .
C18 C17 H17A 119.6 . .
C16 C17 H17A 119.6 . .
C17 C18 C19 118.8(2) . .
C17 C18 H18A 120.6 . .
C19 C18 H18A 120.6 . .
C18 C19 C20 117.9(3) . .
C18 C19 H19A 121.0 . .
C20 C19 H19A 121.0 . .
N12 C20 C19 123.6(2) . .
N12 C20 H20A 118.2 . .
C19 C20 H20A 118.2 . .

loop_
_geom_bond_atom_site_label_1
_geom_bond_atom_site_label_2
_geom_bond_distance
_geom_bond_site_symmetry_2
Gd1 O4 2.3358(14) .
Gd1 O1 2.3420(14) .
Gd1 O3 2.3642(15) 3_566
Gd1 O2 2.4249(15) 3_566
Gd1 O6 2.4459(15) .
Gd1 O5 2.5260(16) .
Gd1 N12 2.5434(18) .
Gd1 N11 2.5818(16) .
Gd1 O1 2.6893(13) 3_566
Gd1 C3 2.877(2) 3_566
Gd1 N9 2.906(2) .
Gd1 Gd1 4.0082(2) 3_566
O1 C3 1.268(2) .
O1 Gd1 2.6893(13) 3_566
N1 C1 1.313(3) .
N1 N2 1.339(3) .
N1 C2 1.456(3) .
N2 N3 1.294(3) .
O2 C3 1.248(2) .
O2 Gd1 2.4249(15) 3_566
C2 C3 1.511(3) .
C2 H2A 0.9700 .
C2 H2B 0.9700 .
N3 N4 1.341(4) .
C3 Gd1 2.877(2) 3_566
N4 C1 1.294(3) .
O3 C6 1.242(3) .
O3 Gd1 2.3642(15) 3_566
O4 C6 1.266(2) .
N5 C4 1.307(3) .
N5 N6 1.333(2) .
N5 C5 1.447(2) .
C1 H1A 0.9300 .
O5 N9 1.262(3) .
N6 N7 1.294(3) .
C5 C6 1.520(3) .
C5 H5A 0.9700 .
C5 H5B 0.9700 .
O6 N9 1.267(2) .
N7 N8 1.346(3) .
O7 N9 1.213(3) .
N8 C4 1.312(3) .
C4 H4A 0.9300 .
N11 C11 1.337(3) .
N11 C15 1.348(3) .
C11 C12 1.382(3) .
C11 H11A 0.9300 .
N12 C20 1.333(3) .
N12 C16 1.347(3) .
C12 C13 1.356(4) .
C12 H12A 0.9300 .
C13 C14 1.382(4) .
C13 H13A 0.9300 .
C14 C15 1.372(3) .
C14 H14A 0.9300 .
C15 C16 1.477(3) .
C16 C17 1.392(3) .
C17 C18 1.361(4) .
C17 H17A 0.9300 .
C18 C19 1.380(3) .
C18 H18A 0.9300 .
C19 C20 1.388(4) .
C19 H19A 0.9300 .
C20 H20A 0.9300 .
